data_7717787
loop_
_publ_author_name
'Holzhauer, Laura'
'Shekhovtsev, Vitalii'
'Bruschi, Cecilia'
'Gunther, Mathis'
'Fuhr, Olaf'
'Hodapp, Patrick PH'
'Bizzarri, Claudia'
'Wenzel, Wolfgang'
'Jung, Nicole'
'Braese, Stefan'

_publ_section_title
;
 Identification of novel triazolylquinoxaline-based metal complexes
 supported by experimental and virtual screenings
;
_journal_name_full 'Dalton Transactions'
_journal_paper_doi 10.1039/D4DT02068E
_journal_year 2025
_chemical_formula_moiety 'C28 H30 Ag N10, C F3 O3 S'
_chemical_formula_sum 'C29 H30 Ag F3 N10 O3 S'
_chemical_formula_weight 763.56
_space_group_crystal_system monoclinic
_space_group_IT_number 14
_space_group_name_Hall '-P 2yn'
_space_group_name_H-M_alt 'P 1 21/n 1'
_atom_sites_solution_hydrogens geom
_atom_sites_solution_primary dual
_audit_creation_date 2021-10-13
_audit_creation_method
;
Olex2 1.2
(compiled 2017.08.10 svn.r3458 for OlexSys, GUI svn.r5381)
;
_audit_update_record
;
2024-02-28 deposited with the CCDC.	2024-12-10 downloaded from the CCDC.
;
_cell_angle_alpha 90
_cell_angle_beta 111.231(2)
_cell_angle_gamma 90
_cell_formula_units_Z 4
_cell_length_a 14.1441(4)
_cell_length_b 15.5702(4)
_cell_length_c 15.1099(4)
_cell_measurement_reflns_used 58656
_cell_measurement_temperature 150
_cell_measurement_theta_max 64.27
_cell_measurement_theta_min 3.68
_cell_volume 3101.75(15)
_computing_cell_refinement
;
X-Area Recipe 1.36.0.0 (STOE, 2020)
;
_computing_data_collection
;
X-Area Pilatus3_SV 1.31.170.0 (STOE, 2020)
;
_computing_data_reduction
;
X-Area Integrate 1.78.3.0 (STOE, 2020)
X-Area LANA 1.83.8.0 (STOE, 2020)
;
_computing_molecular_graphics 'Olex2 (Dolomanov et al., 2009)'
_computing_publication_material 'Olex2 (Dolomanov et al., 2009)'
_computing_structure_refinement 'ShelXL (Sheldrick, 2015)'
_computing_structure_solution 'ShelXT (Sheldrick, 2015)'
_diffrn_ambient_temperature 150
_diffrn_detector 'Eiger R 4M'
_diffrn_detector_area_resol_mean 13.33
_diffrn_detector_type DECTRIS
_diffrn_measured_fraction_theta_full 0.994
_diffrn_measured_fraction_theta_max 0.988
_diffrn_measurement_details
;
 1526 frames, detector distance = 80 mm
;
_diffrn_measurement_device 'Eulerian 4-circle diffractometer'
_diffrn_measurement_device_type 'Stoe StadiVari'
_diffrn_measurement_method 'rotation method, \w scans'
_diffrn_radiation_collimation '1.2 0.6 mm diameter'
_diffrn_radiation_monochromator 'Graded multilayer mirror'
_diffrn_radiation_polarisn_norm 0
_diffrn_radiation_probe x-ray
_diffrn_radiation_type GaK\a
_diffrn_radiation_wavelength 1.34143
_diffrn_reflns_av_R_equivalents 0.0200
_diffrn_reflns_av_unetI/netI 0.0133
_diffrn_reflns_Laue_measured_fraction_full 0.994
_diffrn_reflns_Laue_measured_fraction_max 0.988
_diffrn_reflns_limit_h_max 16
_diffrn_reflns_limit_h_min -18
_diffrn_reflns_limit_k_max 20
_diffrn_reflns_limit_k_min -20
_diffrn_reflns_limit_l_max 15
_diffrn_reflns_limit_l_min -19
_diffrn_reflns_number 32166
_diffrn_reflns_point_group_measured_fraction_full 0.994
_diffrn_reflns_point_group_measured_fraction_max 0.988
_diffrn_reflns_theta_full 53.597
_diffrn_reflns_theta_max 62.482
_diffrn_reflns_theta_min 3.682
_diffrn_source 'Metaljet D2'
_diffrn_source_current 2.860
_diffrn_source_power 0.200
_diffrn_source_target Ga
_diffrn_source_type 'Metaljet D2'
_diffrn_source_voltage 70
_exptl_absorpt_coefficient_mu 4.281
_exptl_absorpt_correction_T_max 0.5379
_exptl_absorpt_correction_T_min 0.1593
_exptl_absorpt_correction_type multi-scan
_exptl_absorpt_process_details
;
STOE LANA, absorption correction by scaling of reflection intensities.
J. Koziskova, F. Hahn, J. Richter, J. Kozisek, "Comparison of different
absorption corrections on the model structure of tetrakis(\m~2~-acetato)-
diaqua-di-copper(II)", Acta Chimica Slovaca, vol. 9, no. 2, 2016, pp. 136 - 140.
;
_exptl_crystal_colour colourless
_exptl_crystal_colour_primary colourless
_exptl_crystal_density_diffrn 1.635
_exptl_crystal_density_method 'not measured'
_exptl_crystal_description needle
_exptl_crystal_F_000 1552
_exptl_crystal_size_max 0.12
_exptl_crystal_size_mid 0.03
_exptl_crystal_size_min 0.02
_refine_diff_density_max 0.617
_refine_diff_density_min -0.912
_refine_diff_density_rms 0.071
_refine_ls_extinction_method none
_refine_ls_goodness_of_fit_ref 1.071
_refine_ls_hydrogen_treatment constr
_refine_ls_matrix_type full
_refine_ls_number_parameters 426
_refine_ls_number_reflns 7415
_refine_ls_number_restraints 0
_refine_ls_restrained_S_all 1.071
_refine_ls_R_factor_all 0.0302
_refine_ls_R_factor_gt 0.0285
_refine_ls_shift/su_max 0.003
_refine_ls_shift/su_mean 0.000
_refine_ls_structure_factor_coef Fsqd
_refine_ls_weighting_details 'w=1/[\s^2^(Fo^2^)+(0.0379P)^2^+2.9645P] where P=(Fo^2^+2Fc^2^)/3'
_refine_ls_weighting_scheme calc
_refine_ls_wR_factor_gt 0.0735
_refine_ls_wR_factor_ref 0.0745
_reflns_Friedel_coverage 0.000
_reflns_number_gt 6981
_reflns_number_total 7415
_reflns_threshold_expression 'I > 2\s(I)'
_cod_data_source_file d4dt02068e3.cif
_cod_data_source_block gm-r9
_cod_database_code 7717787
_shelx_shelxl_version_number 2018/3
_shelx_space_group_comment
;
The symmetry employed for this shelxl refinement is uniquely defined
by the following loop, which should always be used as a source of
symmetry information in preference to the above space-group names.
They are only intended as comments.
;
_olex2_refinement_description
;
1. Fixed Uiso
 At 1.2 times of:
  All C(H) groups, All C(H,H) groups
 At 1.5 times of:
  All C(H,H,H) groups
2.a Secondary CH2 refined with riding coordinates:
 C11(H11A,H11B), C12(H12A,H12B), C13(H13A,H13B), C25(H25A,H25B), C26(H26A,
 H26B), C27(H27A,H27B)
2.b Aromatic/amide H refined with riding coordinates:
 C2(H2), C3(H3), C4(H4), C5(H5), C7(H7), C9(H9), C16(H16), C17(H17), C18(H18),
 C19(H19), C21(H21), C23(H23)
2.c Idealised Me refined as rotating group:
 C14(H14A,H14B,H14C), C28(H28A,H28B,H28C)
;
_olex2_submission_special_instructions 'No special instructions were received'

loop_
_space_group_symop_operation_xyz
'x, y, z'
'-x+1/2, y+1/2, -z+1/2'
'-x, -y, -z'
'x-1/2, -y-1/2, z-1/2'

loop_
_atom_site_label
_atom_site_type_symbol
_atom_site_fract_x
_atom_site_fract_y
_atom_site_fract_z
_atom_site_U_iso_or_equiv
_atom_site_adp_type
_atom_site_occupancy
_atom_site_site_symmetry_order
_atom_site_calc_flag
_atom_site_refinement_flags_posn
_atom_site_refinement_flags_adp
_atom_site_refinement_flags_occupancy
_atom_site_disorder_assembly
_atom_site_disorder_group
Ag1 Ag 0.75355(2) 0.76806(2) 0.58331(2) 0.02149(5) Uani 1 1 d . . . . .
N1 N 0.55063(11) 0.51843(10) 0.20968(10) 0.0181(3) Uani 1 1 d . . . . .
N2 N 0.38804(11) 0.63543(10) 0.13619(11) 0.0187(3) Uani 1 1 d . . . . .
N3 N 0.62831(11) 0.60913(10) 0.33519(10) 0.0171(3) Uani 1 1 d . . . . .
N4 N 0.62010(11) 0.66652(10) 0.39852(11) 0.0190(3) Uani 1 1 d . . . . .
N5 N 0.70951(11) 0.66794(10) 0.46780(10) 0.0185(3) Uani 1 1 d . . . . .
N6 N 0.90392(12) 0.58377(11) 1.01322(11) 0.0216(3) Uani 1 1 d . . . . .
N7 N 1.09994(12) 0.64845(10) 1.04597(11) 0.0217(3) Uani 1 1 d . . . . .
N8 N 0.84203(11) 0.65428(10) 0.86996(11) 0.0200(3) Uani 1 1 d . . . . .
N9 N 0.85599(12) 0.69797(11) 0.79871(11) 0.0231(3) Uani 1 1 d . . . . .
N10 N 0.76645(12) 0.70456(11) 0.73125(11) 0.0221(3) Uani 1 1 d . . . . .
C1 C 0.47267(13) 0.50195(11) 0.12588(12) 0.0175(3) Uani 1 1 d . . . . .
C2 C 0.47476(14) 0.42544(12) 0.07646(13) 0.0211(3) Uani 1 1 d . . . . .
H2 H 0.527691 0.384826 0.102658 0.025 Uiso 1 1 calc R . . . .
C3 C 0.39949(15) 0.41040(13) -0.00985(13) 0.0236(4) Uani 1 1 d . . . . .
H3 H 0.400497 0.359133 -0.043586 0.028 Uiso 1 1 calc R . . . .
C4 C 0.32064(14) 0.47045(14) -0.04886(13) 0.0249(4) Uani 1 1 d . . . . .
H4 H 0.269800 0.459479 -0.109187 0.030 Uiso 1 1 calc R . . . .
C5 C 0.31605(14) 0.54411(13) -0.00145(13) 0.0221(4) Uani 1 1 d . . . . .
H5 H 0.262170 0.583720 -0.028513 0.027 Uiso 1 1 calc R . . . .
C6 C 0.39151(13) 0.56105(12) 0.08766(12) 0.0178(3) Uani 1 1 d . . . . .
C7 C 0.46356(13) 0.65020(11) 0.21670(13) 0.0183(3) Uani 1 1 d . . . . .
H7 H 0.463668 0.700726 0.251987 0.022 Uiso 1 1 calc R . . . .
C8 C 0.54516(13) 0.59052(11) 0.25101(12) 0.0168(3) Uani 1 1 d . . . . .
C9 C 0.72216(13) 0.57310(12) 0.36375(13) 0.0197(3) Uani 1 1 d . . . . .
H9 H 0.746166 0.530759 0.331752 0.024 Uiso 1 1 calc R . . . .
C10 C 0.77437(13) 0.61166(12) 0.44916(13) 0.0193(3) Uani 1 1 d . . . . .
C11 C 0.88123(14) 0.59847(13) 0.51479(13) 0.0237(4) Uani 1 1 d . . . . .
H11A H 0.886702 0.541605 0.545566 0.028 Uiso 1 1 calc R . . . .
H11B H 0.898413 0.642671 0.565259 0.028 Uiso 1 1 calc R . . . .
C12 C 0.95803(14) 0.60311(13) 0.46557(15) 0.0261(4) Uani 1 1 d . . . . .
H12A H 1.024820 0.583481 0.510285 0.031 Uiso 1 1 calc R . . . .
H12B H 0.936715 0.563423 0.410652 0.031 Uiso 1 1 calc R . . . .
C13 C 0.96935(16) 0.69278(14) 0.43115(16) 0.0311(4) Uani 1 1 d . . . . .
H13A H 0.995820 0.731874 0.486344 0.037 Uiso 1 1 calc R . . . .
H13B H 0.902002 0.714303 0.389674 0.037 Uiso 1 1 calc R . . . .
C14 C 1.04139(19) 0.69332(16) 0.37609(18) 0.0380(5) Uani 1 1 d . . . . .
H14A H 1.010706 0.661262 0.316713 0.057 Uiso 1 1 calc GR . . . .
H14B H 1.105777 0.666350 0.414581 0.057 Uiso 1 1 calc GR . . . .
H14C H 1.053800 0.752708 0.361722 0.057 Uiso 1 1 calc GR . . . .
C15 C 0.98346(14) 0.56312(12) 1.09435(13) 0.0208(3) Uani 1 1 d . . . . .
C16 C 0.96698(15) 0.50770(13) 1.16093(14) 0.0255(4) Uani 1 1 d . . . . .
H16 H 0.901115 0.485450 1.149755 0.031 Uiso 1 1 calc R . . . .
C17 C 1.04622(16) 0.48602(14) 1.24180(14) 0.0271(4) Uani 1 1 d . . . . .
H17 H 1.035103 0.448423 1.286585 0.033 Uiso 1 1 calc R . . . .
C18 C 1.14453(15) 0.51903(14) 1.25940(14) 0.0272(4) Uani 1 1 d . . . . .
H18 H 1.198692 0.503485 1.316011 0.033 Uiso 1 1 calc R . . . .
C19 C 1.16259(14) 0.57323(13) 1.19568(14) 0.0247(4) Uani 1 1 d . . . . .
H19 H 1.228755 0.595415 1.208268 0.030 Uiso 1 1 calc R . . . .
C20 C 1.08217(14) 0.59581(12) 1.11128(13) 0.0201(3) Uani 1 1 d . . . . .
C21 C 1.02338(14) 0.66620(12) 0.96749(13) 0.0218(4) Uani 1 1 d . . . . .
H21 H 1.033546 0.701106 0.920133 0.026 Uiso 1 1 calc R . . . .
C22 C 0.92512(13) 0.63310(12) 0.95342(12) 0.0193(3) Uani 1 1 d . . . . .
C23 C 0.74292(14) 0.63297(13) 0.84752(13) 0.0219(4) Uani 1 1 d . . . . .
H23 H 0.713583 0.602285 0.885512 0.026 Uiso 1 1 calc R . . . .
C24 C 0.69475(14) 0.66521(12) 0.75860(13) 0.0210(3) Uani 1 1 d . . . . .
C25 C 0.58576(14) 0.65943(13) 0.69573(14) 0.0244(4) Uani 1 1 d . . . . .
H25A H 0.566774 0.711883 0.656185 0.029 Uiso 1 1 calc R . . . .
H25B H 0.543570 0.657090 0.735580 0.029 Uiso 1 1 calc R . . . .
C26 C 0.56291(14) 0.58064(14) 0.63084(14) 0.0263(4) Uani 1 1 d . . . . .
H26A H 0.600028 0.585892 0.586720 0.032 Uiso 1 1 calc R . . . .
H26B H 0.588243 0.528686 0.670043 0.032 Uiso 1 1 calc R . . . .
C27 C 0.44990(15) 0.56939(14) 0.57308(14) 0.0282(4) Uani 1 1 d . . . . .
H27A H 0.439224 0.512283 0.542193 0.034 Uiso 1 1 calc R . . . .
H27B H 0.412179 0.570438 0.616937 0.034 Uiso 1 1 calc R . . . .
C28 C 0.40600(18) 0.63785(18) 0.49704(17) 0.0408(6) Uani 1 1 d . . . . .
H28A H 0.445370 0.639715 0.455411 0.061 Uiso 1 1 calc GR . . . .
H28B H 0.409193 0.693952 0.527394 0.061 Uiso 1 1 calc GR . . . .
H28C H 0.335213 0.623880 0.459456 0.061 Uiso 1 1 calc GR . . . .
S1 S 0.66748(4) 0.83709(3) 0.23373(4) 0.03131(11) Uani 1 1 d . . . . .
F1 F 0.76251(15) 0.70360(11) 0.20084(14) 0.0624(5) Uani 1 1 d . . . . .
F2 F 0.84925(10) 0.82076(11) 0.22560(12) 0.0494(4) Uani 1 1 d . . . . .
F3 F 0.72710(14) 0.80100(16) 0.09322(11) 0.0665(5) Uani 1 1 d . . . . .
O1 O 0.66645(15) 0.92599(12) 0.20859(17) 0.0533(5) Uani 1 1 d . . . . .
O2 O 0.57506(14) 0.79142(14) 0.18423(15) 0.0522(5) Uani 1 1 d . . . . .
O3 O 0.71243(17) 0.81886(13) 0.33308(12) 0.0511(5) Uani 1 1 d . . . . .
C29 C 0.75535(18) 0.78853(16) 0.18633(17) 0.0361(5) Uani 1 1 d . . . . .

loop_
_atom_site_aniso_label
_atom_site_aniso_U_11
_atom_site_aniso_U_22
_atom_site_aniso_U_33
_atom_site_aniso_U_23
_atom_site_aniso_U_13
_atom_site_aniso_U_12
Ag1 0.01688(7) 0.02278(8) 0.01978(8) -0.00351(5) 0.00062(5) -0.00051(5)
N1 0.0174(7) 0.0186(7) 0.0171(7) -0.0006(6) 0.0046(6) -0.0008(5)
N2 0.0153(6) 0.0205(7) 0.0190(7) 0.0005(6) 0.0048(6) -0.0012(5)
N3 0.0148(6) 0.0178(7) 0.0171(7) -0.0016(5) 0.0039(6) 0.0003(5)
N4 0.0169(7) 0.0206(7) 0.0175(7) -0.0025(6) 0.0038(6) 0.0005(6)
N5 0.0157(7) 0.0206(7) 0.0165(7) -0.0012(6) 0.0026(6) -0.0007(5)
N6 0.0183(7) 0.0244(8) 0.0198(7) 0.0024(6) 0.0039(6) -0.0020(6)
N7 0.0187(7) 0.0224(8) 0.0210(7) 0.0013(6) 0.0037(6) -0.0024(6)
N8 0.0171(7) 0.0227(7) 0.0173(7) 0.0029(6) 0.0029(6) -0.0035(6)
N9 0.0200(7) 0.0266(8) 0.0198(7) 0.0043(6) 0.0037(6) -0.0035(6)
N10 0.0196(7) 0.0248(8) 0.0186(7) 0.0028(6) 0.0031(6) -0.0015(6)
C1 0.0162(8) 0.0191(8) 0.0168(7) 0.0004(6) 0.0054(6) -0.0025(6)
C2 0.0204(8) 0.0202(8) 0.0213(8) -0.0006(7) 0.0059(7) -0.0001(7)
C3 0.0242(9) 0.0243(9) 0.0228(9) -0.0069(7) 0.0093(7) -0.0045(7)
C4 0.0194(8) 0.0340(10) 0.0185(8) -0.0042(7) 0.0036(7) -0.0050(7)
C5 0.0159(8) 0.0285(9) 0.0197(8) -0.0007(7) 0.0036(7) 0.0005(7)
C6 0.0158(7) 0.0208(8) 0.0174(8) -0.0001(6) 0.0068(6) -0.0022(6)
C7 0.0160(7) 0.0183(8) 0.0193(8) -0.0009(6) 0.0048(6) -0.0008(6)
C8 0.0147(7) 0.0185(8) 0.0159(7) 0.0004(6) 0.0042(6) -0.0012(6)
C9 0.0158(8) 0.0218(8) 0.0193(8) -0.0014(7) 0.0036(7) 0.0023(6)
C10 0.0174(8) 0.0210(8) 0.0183(8) 0.0018(7) 0.0049(7) 0.0008(6)
C11 0.0178(8) 0.0296(10) 0.0193(8) 0.0014(7) 0.0016(7) 0.0024(7)
C12 0.0191(8) 0.0251(9) 0.0298(10) 0.0006(8) 0.0037(8) 0.0024(7)
C13 0.0287(10) 0.0269(10) 0.0344(11) 0.0014(8) 0.0076(9) 0.0024(8)
C14 0.0391(12) 0.0359(12) 0.0418(12) 0.0056(10) 0.0179(10) -0.0002(10)
C15 0.0197(8) 0.0214(8) 0.0191(8) 0.0004(7) 0.0042(7) -0.0017(7)
C16 0.0216(9) 0.0288(10) 0.0242(9) 0.0035(8) 0.0062(7) -0.0024(7)
C17 0.0280(10) 0.0303(10) 0.0223(9) 0.0066(8) 0.0082(8) -0.0004(8)
C18 0.0236(9) 0.0317(10) 0.0211(9) 0.0045(8) 0.0017(7) 0.0024(8)
C19 0.0190(8) 0.0271(9) 0.0235(9) 0.0014(7) 0.0023(7) -0.0005(7)
C20 0.0196(8) 0.0190(8) 0.0198(8) 0.0007(7) 0.0049(7) -0.0003(6)
C21 0.0201(8) 0.0219(9) 0.0212(8) 0.0027(7) 0.0048(7) -0.0039(7)
C22 0.0175(8) 0.0195(8) 0.0177(8) 0.0006(6) 0.0026(7) -0.0018(6)
C23 0.0180(8) 0.0257(9) 0.0206(8) 0.0014(7) 0.0053(7) -0.0038(7)
C24 0.0184(8) 0.0216(8) 0.0211(8) -0.0019(7) 0.0048(7) -0.0019(7)
C25 0.0178(8) 0.0277(9) 0.0237(9) -0.0005(7) 0.0029(7) -0.0006(7)
C26 0.0204(9) 0.0295(10) 0.0274(9) -0.0053(8) 0.0069(8) -0.0045(7)
C27 0.0229(9) 0.0337(11) 0.0257(9) -0.0039(8) 0.0060(8) -0.0087(8)
C28 0.0286(11) 0.0551(15) 0.0315(11) 0.0071(11) 0.0023(9) -0.0096(10)
S1 0.0309(3) 0.0283(2) 0.0349(3) 0.0067(2) 0.0120(2) -0.0049(2)
F1 0.0688(12) 0.0349(8) 0.0755(12) -0.0157(8) 0.0165(10) 0.0013(8)
F2 0.0246(6) 0.0604(10) 0.0574(9) -0.0014(8) 0.0079(6) -0.0046(6)
F3 0.0554(10) 0.1133(17) 0.0297(8) -0.0020(9) 0.0141(7) -0.0020(11)
O1 0.0495(11) 0.0316(9) 0.0874(15) 0.0195(10) 0.0352(11) 0.0062(8)
O2 0.0304(9) 0.0642(13) 0.0566(12) 0.0134(10) 0.0092(8) -0.0167(9)
O3 0.0709(13) 0.0521(11) 0.0285(8) 0.0001(8) 0.0157(9) -0.0113(10)
C29 0.0296(11) 0.0397(12) 0.0307(11) -0.0049(9) 0.0008(9) -0.0033(9)

loop_
_atom_type_symbol
_atom_type_description
_atom_type_scat_dispersion_real
_atom_type_scat_dispersion_imag
_atom_type_scat_source
C C 0.0150 0.0070 'International Tables Vol C Tables 4.2.6.8 and 6.1.1.4'
H H 0.0000 0.0000 'International Tables Vol C Tables 4.2.6.8 and 6.1.1.4'
Ag Ag 0.0960 3.3590 'International Tables Vol C Tables 4.2.6.8 and 6.1.1.4'
F F 0.0600 0.0410 'International Tables Vol C Tables 4.2.6.8 and 6.1.1.4'
N N 0.0250 0.0140 'International Tables Vol C Tables 4.2.6.8 and 6.1.1.4'
O O 0.0410 0.0250 'International Tables Vol C Tables 4.2.6.8 and 6.1.1.4'
S S 0.2920 0.4250 'International Tables Vol C Tables 4.2.6.8 and 6.1.1.4'

loop_
_geom_angle_atom_site_label_1
_geom_angle_atom_site_label_2
_geom_angle_atom_site_label_3
_geom_angle
_geom_angle_site_symmetry_1
_geom_angle_site_symmetry_3
_geom_angle_publ_flag
N2 Ag1 N7 106.67(5) 4_676 4_575 ?
N2 Ag1 N10 99.78(5) 4_676 . ?
N5 Ag1 N2 132.46(5) . 4_676 ?
N5 Ag1 N7 102.61(5) . 4_575 ?
N5 Ag1 N10 110.14(6) . . ?
N10 Ag1 N7 101.45(6) . 4_575 ?
C8 N1 C1 115.97(15) . . ?
C6 N2 Ag1 122.76(11) . 4_575 ?
C7 N2 Ag1 119.56(12) . 4_575 ?
C7 N2 C6 117.66(15) . . ?
N4 N3 C8 121.20(14) . . ?
N4 N3 C9 111.99(14) . . ?
C9 N3 C8 126.80(15) . . ?
N5 N4 N3 105.73(14) . . ?
N4 N5 Ag1 122.92(11) . . ?
N4 N5 C10 110.33(14) . . ?
C10 N5 Ag1 125.74(12) . . ?
C22 N6 C15 116.06(16) . . ?
C20 N7 Ag1 122.40(12) . 4_676 ?
C21 N7 Ag1 118.37(12) . 4_676 ?
C21 N7 C20 117.94(16) . . ?
N9 N8 C22 120.96(15) . . ?
N9 N8 C23 111.13(15) . . ?
C23 N8 C22 127.86(16) . . ?
N10 N9 N8 106.32(15) . . ?
N9 N10 Ag1 119.00(12) . . ?
N9 N10 C24 110.03(15) . . ?
C24 N10 Ag1 130.75(12) . . ?
N1 C1 C2 118.90(16) . . ?
N1 C1 C6 121.08(16) . . ?
C2 C1 C6 120.01(16) . . ?
C1 C2 H2 120.4 . . ?
C3 C2 C1 119.27(17) . . ?
C3 C2 H2 120.4 . . ?
C2 C3 H3 119.7 . . ?
C2 C3 C4 120.52(18) . . ?
C4 C3 H3 119.7 . . ?
C3 C4 H4 119.4 . . ?
C5 C4 C3 121.20(17) . . ?
C5 C4 H4 119.4 . . ?
C4 C5 H5 120.2 . . ?
C4 C5 C6 119.69(17) . . ?
C6 C5 H5 120.2 . . ?
N2 C6 C1 120.41(15) . . ?
N2 C6 C5 120.31(16) . . ?
C5 C6 C1 119.26(16) . . ?
N2 C7 H7 120.0 . . ?
N2 C7 C8 120.10(16) . . ?
C8 C7 H7 120.0 . . ?
N1 C8 N3 115.72(15) . . ?
N1 C8 C7 124.70(16) . . ?
N3 C8 C7 119.57(15) . . ?
N3 C9 H9 127.8 . . ?
N3 C9 C10 104.43(16) . . ?
C10 C9 H9 127.8 . . ?
N5 C10 C9 107.52(15) . . ?
N5 C10 C11 122.98(16) . . ?
C9 C10 C11 129.50(17) . . ?
C10 C11 H11A 108.9 . . ?
C10 C11 H11B 108.9 . . ?
C10 C11 C12 113.50(16) . . ?
H11A C11 H11B 107.7 . . ?
C12 C11 H11A 108.9 . . ?
C12 C11 H11B 108.9 . . ?
C11 C12 H12A 109.0 . . ?
C11 C12 H12B 109.0 . . ?
H12A C12 H12B 107.8 . . ?
C13 C12 C11 113.14(17) . . ?
C13 C12 H12A 109.0 . . ?
C13 C12 H12B 109.0 . . ?
C12 C13 H13A 109.4 . . ?
C12 C13 H13B 109.4 . . ?
C12 C13 C14 111.39(18) . . ?
H13A C13 H13B 108.0 . . ?
C14 C13 H13A 109.4 . . ?
C14 C13 H13B 109.4 . . ?
C13 C14 H14A 109.5 . . ?
C13 C14 H14B 109.5 . . ?
C13 C14 H14C 109.5 . . ?
H14A C14 H14B 109.5 . . ?
H14A C14 H14C 109.5 . . ?
H14B C14 H14C 109.5 . . ?
N6 C15 C16 119.28(17) . . ?
N6 C15 C20 120.87(17) . . ?
C16 C15 C20 119.85(17) . . ?
C15 C16 H16 120.1 . . ?
C17 C16 C15 119.71(18) . . ?
C17 C16 H16 120.1 . . ?
C16 C17 H17 119.7 . . ?
C16 C17 C18 120.66(18) . . ?
C18 C17 H17 119.7 . . ?
C17 C18 H18 119.6 . . ?
C19 C18 C17 120.77(18) . . ?
C19 C18 H18 119.6 . . ?
C18 C19 H19 120.2 . . ?
C18 C19 C20 119.56(18) . . ?
C20 C19 H19 120.2 . . ?
N7 C20 C15 120.54(16) . . ?
N7 C20 C19 120.02(17) . . ?
C19 C20 C15 119.44(17) . . ?
N7 C21 H21 120.0 . . ?
N7 C21 C22 119.97(17) . . ?
C22 C21 H21 120.0 . . ?
N6 C22 N8 115.47(16) . . ?
N6 C22 C21 124.60(17) . . ?
N8 C22 C21 119.92(16) . . ?
N8 C23 H23 127.5 . . ?
N8 C23 C24 104.97(16) . . ?
C24 C23 H23 127.5 . . ?
N10 C24 C25 122.81(17) . . ?
C23 C24 N10 107.54(16) . . ?
C23 C24 C25 129.62(18) . . ?
C24 C25 H25A 109.0 . . ?
C24 C25 H25B 109.0 . . ?
C24 C25 C26 112.71(16) . . ?
H25A C25 H25B 107.8 . . ?
C26 C25 H25A 109.0 . . ?
C26 C25 H25B 109.0 . . ?
C25 C26 H26A 109.0 . . ?
C25 C26 H26B 109.0 . . ?
H26A C26 H26B 107.8 . . ?
C27 C26 C25 113.10(17) . . ?
C27 C26 H26A 109.0 . . ?
C27 C26 H26B 109.0 . . ?
C26 C27 H27A 108.8 . . ?
C26 C27 H27B 108.8 . . ?
H27A C27 H27B 107.7 . . ?
C28 C27 C26 113.97(18) . . ?
C28 C27 H27A 108.8 . . ?
C28 C27 H27B 108.8 . . ?
C27 C28 H28A 109.5 . . ?
C27 C28 H28B 109.5 . . ?
C27 C28 H28C 109.5 . . ?
H28A C28 H28B 109.5 . . ?
H28A C28 H28C 109.5 . . ?
H28B C28 H28C 109.5 . . ?
O1 S1 O2 114.82(13) . . ?
O1 S1 C29 103.95(12) . . ?
O2 S1 C29 102.29(12) . . ?
O3 S1 O1 115.30(13) . . ?
O3 S1 O2 115.00(12) . . ?
O3 S1 C29 102.97(12) . . ?
F1 C29 S1 111.73(18) . . ?
F1 C29 F2 107.1(2) . . ?
F2 C29 S1 112.38(17) . . ?
F3 C29 S1 111.79(18) . . ?
F3 C29 F1 107.1(2) . . ?
F3 C29 F2 106.5(2) . . ?

loop_
_geom_bond_atom_site_label_1
_geom_bond_atom_site_label_2
_geom_bond_distance
_geom_bond_site_symmetry_2
_geom_bond_publ_flag
Ag1 N2 2.3269(15) 4_676 ?
Ag1 N5 2.2532(15) . ?
Ag1 N7 2.4168(16) 4_575 ?
Ag1 N10 2.3900(16) . ?
N1 C1 1.369(2) . ?
N1 C8 1.300(2) . ?
N2 C6 1.381(2) . ?
N2 C7 1.316(2) . ?
N3 N4 1.345(2) . ?
N3 C8 1.415(2) . ?
N3 C9 1.360(2) . ?
N4 N5 1.318(2) . ?
N5 C10 1.370(2) . ?
N6 C15 1.369(2) . ?
N6 C22 1.301(2) . ?
N7 C20 1.374(2) . ?
N7 C21 1.313(2) . ?
N8 N9 1.347(2) . ?
N8 C22 1.417(2) . ?
N8 C23 1.359(2) . ?
N9 N10 1.311(2) . ?
N10 C24 1.371(2) . ?
C1 C2 1.412(2) . ?
C1 C6 1.421(2) . ?
C2 H2 0.9500 . ?
C2 C3 1.372(3) . ?
C3 H3 0.9500 . ?
C3 C4 1.410(3) . ?
C4 H4 0.9500 . ?
C4 C5 1.366(3) . ?
C5 H5 0.9500 . ?
C5 C6 1.407(2) . ?
C7 H7 0.9500 . ?
C7 C8 1.425(2) . ?
C9 H9 0.9500 . ?
C9 C10 1.371(2) . ?
C10 C11 1.492(2) . ?
C11 H11A 0.9900 . ?
C11 H11B 0.9900 . ?
C11 C12 1.524(3) . ?
C12 H12A 0.9900 . ?
C12 H12B 0.9900 . ?
C12 C13 1.518(3) . ?
C13 H13A 0.9900 . ?
C13 H13B 0.9900 . ?
C13 C14 1.531(3) . ?
C14 H14A 0.9800 . ?
C14 H14B 0.9800 . ?
C14 H14C 0.9800 . ?
C15 C16 1.407(3) . ?
C15 C20 1.420(2) . ?
C16 H16 0.9500 . ?
C16 C17 1.368(3) . ?
C17 H17 0.9500 . ?
C17 C18 1.414(3) . ?
C18 H18 0.9500 . ?
C18 C19 1.372(3) . ?
C19 H19 0.9500 . ?
C19 C20 1.412(3) . ?
C21 H21 0.9500 . ?
C21 C22 1.424(2) . ?
C23 H23 0.9500 . ?
C23 C24 1.363(3) . ?
C24 C25 1.492(2) . ?
C25 H25A 0.9900 . ?
C25 H25B 0.9900 . ?
C25 C26 1.530(3) . ?
C26 H26A 0.9900 . ?
C26 H26B 0.9900 . ?
C26 C27 1.529(3) . ?
C27 H27A 0.9900 . ?
C27 H27B 0.9900 . ?
C27 C28 1.525(3) . ?
C28 H28A 0.9800 . ?
C28 H28B 0.9800 . ?
C28 H28C 0.9800 . ?
S1 O1 1.4340(18) . ?
S1 O2 1.4373(19) . ?
S1 O3 1.4308(18) . ?
S1 C29 1.809(3) . ?
F1 C29 1.338(3) . ?
F2 C29 1.340(3) . ?
F3 C29 1.330(3) . ?

loop_
_geom_torsion_atom_site_label_1
_geom_torsion_atom_site_label_2
_geom_torsion_atom_site_label_3
_geom_torsion_atom_site_label_4
_geom_torsion
_geom_torsion_site_symmetry_1
_geom_torsion_site_symmetry_2
_geom_torsion_site_symmetry_3
_geom_torsion_site_symmetry_4
_geom_torsion_publ_flag
Ag1 N2 C6 C1 -176.42(12) 4_575 . . . ?
Ag1 N2 C6 C5 5.3(2) 4_575 . . . ?
Ag1 N2 C7 C8 178.47(12) 4_575 . . . ?
Ag1 N5 C10 C9 -168.88(12) . . . . ?
Ag1 N5 C10 C11 11.6(2) . . . . ?
Ag1 N7 C20 C15 165.81(13) 4_676 . . . ?
Ag1 N7 C20 C19 -14.7(2) 4_676 . . . ?
Ag1 N7 C21 C22 -165.60(14) 4_676 . . . ?
Ag1 N10 C24 C23 174.48(13) . . . . ?
Ag1 N10 C24 C25 -3.6(3) . . . . ?
N1 C1 C2 C3 -176.85(17) . . . . ?
N1 C1 C6 N2 -2.1(3) . . . . ?
N1 C1 C6 C5 176.19(16) . . . . ?
N2 C7 C8 N1 -2.2(3) . . . . ?
N2 C7 C8 N3 176.90(16) . . . . ?
N3 N4 N5 Ag1 168.86(11) . . . . ?
N3 N4 N5 C10 -0.23(19) . . . . ?
N3 C9 C10 N5 0.5(2) . . . . ?
N3 C9 C10 C11 179.96(18) . . . . ?
N4 N3 C8 N1 -160.43(16) . . . . ?
N4 N3 C8 C7 20.4(2) . . . . ?
N4 N3 C9 C10 -0.6(2) . . . . ?
N4 N5 C10 C9 -0.2(2) . . . . ?
N4 N5 C10 C11 -179.69(16) . . . . ?
N5 C10 C11 C12 -130.70(19) . . . . ?
N6 C15 C16 C17 179.36(19) . . . . ?
N6 C15 C20 N7 -0.5(3) . . . . ?
N6 C15 C20 C19 -179.97(18) . . . . ?
N7 C21 C22 N6 -1.1(3) . . . . ?
N7 C21 C22 N8 178.21(17) . . . . ?
N8 N9 N10 Ag1 -175.21(11) . . . . ?
N8 N9 N10 C24 -0.1(2) . . . . ?
N8 C23 C24 N10 -0.1(2) . . . . ?
N8 C23 C24 C25 177.87(19) . . . . ?
N9 N8 C22 N6 -173.56(17) . . . . ?
N9 N8 C22 C21 7.0(3) . . . . ?
N9 N8 C23 C24 0.0(2) . . . . ?
N9 N10 C24 C23 0.1(2) . . . . ?
N9 N10 C24 C25 -178.02(17) . . . . ?
N10 C24 C25 C26 87.3(2) . . . . ?
C1 N1 C8 N3 -177.08(15) . . . . ?
C1 N1 C8 C7 2.1(3) . . . . ?
C1 C2 C3 C4 -0.2(3) . . . . ?
C2 C1 C6 N2 179.02(16) . . . . ?
C2 C1 C6 C5 -2.7(3) . . . . ?
C2 C3 C4 C5 -1.1(3) . . . . ?
C3 C4 C5 C6 0.4(3) . . . . ?
C4 C5 C6 N2 179.74(17) . . . . ?
C4 C5 C6 C1 1.4(3) . . . . ?
C6 N2 C7 C8 0.0(2) . . . . ?
C6 C1 C2 C3 2.0(3) . . . . ?
C7 N2 C6 C1 2.0(2) . . . . ?
C7 N2 C6 C5 -176.32(16) . . . . ?
C8 N1 C1 C2 178.95(16) . . . . ?
C8 N1 C1 C6 0.1(2) . . . . ?
C8 N3 N4 N5 179.47(15) . . . . ?
C8 N3 C9 C10 -179.48(16) . . . . ?
C9 N3 N4 N5 0.6(2) . . . . ?
C9 N3 C8 N1 18.3(3) . . . . ?
C9 N3 C8 C7 -160.87(17) . . . . ?
C9 C10 C11 C12 49.9(3) . . . . ?
C10 C11 C12 C13 68.9(2) . . . . ?
C11 C12 C13 C14 -175.97(18) . . . . ?
C15 N6 C22 N8 -179.73(16) . . . . ?
C15 N6 C22 C21 -0.4(3) . . . . ?
C15 C16 C17 C18 0.3(3) . . . . ?
C16 C15 C20 N7 178.55(18) . . . . ?
C16 C15 C20 C19 -0.9(3) . . . . ?
C16 C17 C18 C19 -0.2(3) . . . . ?
C17 C18 C19 C20 -0.4(3) . . . . ?
C18 C19 C20 N7 -178.49(19) . . . . ?
C18 C19 C20 C15 1.0(3) . . . . ?
C20 N7 C21 C22 1.7(3) . . . . ?
C20 C15 C16 C17 0.3(3) . . . . ?
C21 N7 C20 C15 -1.0(3) . . . . ?
C21 N7 C20 C19 178.49(18) . . . . ?
C22 N6 C15 C16 -177.92(18) . . . . ?
C22 N6 C15 C20 1.1(3) . . . . ?
C22 N8 N9 N10 177.68(16) . . . . ?
C22 N8 C23 C24 -177.42(18) . . . . ?
C23 N8 N9 N10 0.0(2) . . . . ?
C23 N8 C22 N6 3.7(3) . . . . ?
C23 N8 C22 C21 -175.73(19) . . . . ?
C23 C24 C25 C26 -90.4(3) . . . . ?
C24 C25 C26 C27 174.44(17) . . . . ?
C25 C26 C27 C28 68.9(2) . . . . ?
O1 S1 C29 F1 -177.72(17) . . . . ?
O1 S1 C29 F2 61.9(2) . . . . ?
O1 S1 C29 F3 -57.8(2) . . . . ?
O2 S1 C29 F1 -57.93(18) . . . . ?
O2 S1 C29 F2 -178.30(18) . . . . ?
O2 S1 C29 F3 62.0(2) . . . . ?
O3 S1 C29 F1 61.67(18) . . . . ?
O3 S1 C29 F2 -58.7(2) . . . . ?
O3 S1 C29 F3 -178.36(19) . . . . ?
